data_2221988
loop_
_publ_author_name
'Eltayeb, Naser Eltaher'
'Teoh, Siang Guan'
'Fun, Hoong-Kun'
'Jebas, Samuel Robinson'
'Adnan, Rohana'

_publ_section_title
;
 3-[1-(3-Hydroxybenzyl)-1<i>H</i>-benzimidazol-2-yl]phenol
;
_journal_coeditor_code CV2563
_journal_issue 6
_journal_name_full 'Acta Crystallographica Section E'
_journal_page_first o1374
_journal_page_last o1375
_journal_paper_doi 10.1107/S1600536809018698
_journal_volume 65
_journal_year 2009
_chemical_formula_iupac 'C20 H16 N2 O2'
_chemical_formula_moiety 'C20 H16 N2 O2'
_chemical_formula_sum 'C20 H16 N2 O2'
_chemical_formula_weight 316.35
_chemical_name_common
;
3-[1-(3-Hydroxybenzyl)-1<i>H</i>-benzimidazol-2-yl]phenol
;
_chemical_name_systematic
;
3-[1-(3-Hydroxybenzyl)-1<i>H</i>-benzimidazol-2-yl]phenol
;
_space_group_IT_number 14
_symmetry_cell_setting monoclinic
_symmetry_space_group_name_Hall '-P 2yn'
_symmetry_space_group_name_H-M 'P 1 21/n 1'
_atom_sites_solution_hydrogens geom
_atom_sites_solution_primary direct
_atom_sites_solution_secondary difmap
_audit_creation_method SHELXL97
_cell_angle_alpha 90.00
_cell_angle_beta 96.9480(10)
_cell_angle_gamma 90.00
_cell_formula_units_Z 4
_cell_length_a 10.5128(2)
_cell_length_b 12.1096(2)
_cell_length_c 12.5235(2)
_cell_measurement_reflns_used 8327
_cell_measurement_temperature 100
_cell_measurement_theta_max 37.16
_cell_measurement_theta_min 2.39
_cell_volume 1582.61(5)
_computing_cell_refinement 'SAINT (Bruker, 2005)'
_computing_data_collection 'APEX2 (Bruker, 2005)'
_computing_data_reduction 'SAINT (Bruker, 2005)'
_computing_molecular_graphics 'SHELXTL (Sheldrick, 2008)'
_computing_publication_material
;
SHELXTL (Sheldrick, 2008) and PLATON (Spek, 2009)
;
_computing_structure_refinement 'SHELXTL (Sheldrick, 2008)'
_computing_structure_solution 'SHELXTL (Sheldrick, 2008)'
_diffrn_ambient_temperature 100
_diffrn_measured_fraction_theta_full 0.989
_diffrn_measured_fraction_theta_max 0.989
_diffrn_measurement_device_type 'Bruker SMART APEXII CCD area-detector'
_diffrn_measurement_method '\f and \w'
_diffrn_radiation_monochromator graphite
_diffrn_radiation_source 'fine-focus sealed tube'
_diffrn_radiation_type MoK\a
_diffrn_radiation_wavelength 0.71073
_diffrn_reflns_av_R_equivalents 0.0401
_diffrn_reflns_av_sigmaI/netI 0.0361
_diffrn_reflns_limit_h_max 17
_diffrn_reflns_limit_h_min -14
_diffrn_reflns_limit_k_max 20
_diffrn_reflns_limit_k_min -20
_diffrn_reflns_limit_l_max 20
_diffrn_reflns_limit_l_min -19
_diffrn_reflns_number 34106
_diffrn_reflns_theta_full 36.00
_diffrn_reflns_theta_max 36.00
_diffrn_reflns_theta_min 2.35
_diffrn_standards_number 0
_exptl_absorpt_coefficient_mu 0.087
_exptl_absorpt_correction_T_max 0.9873
_exptl_absorpt_correction_T_min 0.9536
_exptl_absorpt_correction_type multi-scan
_exptl_absorpt_process_details '(SADABS; Bruker, 2005)'
_exptl_crystal_colour colourless
_exptl_crystal_density_diffrn 1.328
_exptl_crystal_density_method 'not measured'
_exptl_crystal_description plate
_exptl_crystal_F_000 664
_exptl_crystal_size_max 0.55
_exptl_crystal_size_mid 0.34
_exptl_crystal_size_min 0.15
_refine_diff_density_max 0.505
_refine_diff_density_min -0.292
_refine_ls_extinction_method none
_refine_ls_goodness_of_fit_ref 1.054
_refine_ls_hydrogen_treatment mixed
_refine_ls_matrix_type full
_refine_ls_number_parameters 225
_refine_ls_number_reflns 7426
_refine_ls_number_restraints 0
_refine_ls_restrained_S_all 1.054
_refine_ls_R_factor_all 0.0611
_refine_ls_R_factor_gt 0.0482
_refine_ls_shift/su_max 0.000
_refine_ls_shift/su_mean 0.000
_refine_ls_structure_factor_coef Fsqd
_refine_ls_weighting_details 'calc w = 1/[\s^2^(Fo^2^)+(0.0723P)^2^+0.2344P] where P=(Fo^2^+2Fc^2^)/3'
_refine_ls_weighting_scheme calc
_refine_ls_wR_factor_gt 0.1275
_refine_ls_wR_factor_ref 0.1360
_reflns_number_gt 6004
_reflns_number_total 7426
_reflns_threshold_expression I>2\s(I)
_cod_data_source_file cv2563.cif
_cod_data_source_block I
_cod_original_sg_symbol_H-M 'P 21/n'
_cod_database_code 2221988
_cod_database_fobs_code 2221988

loop_
_symmetry_equiv_pos_as_xyz
'x, y, z'
'-x+1/2, y+1/2, -z+1/2'
'-x, -y, -z'
'x-1/2, -y-1/2, z-1/2'

loop_
_atom_site_type_symbol
_atom_site_label
_atom_site_fract_x
_atom_site_fract_y
_atom_site_fract_z
_atom_site_U_iso_or_equiv
_atom_site_adp_type
_atom_site_calc_flag
_atom_site_refinement_flags
_atom_site_occupancy
_atom_site_disorder_assembly
_atom_site_disorder_group
O O1 0.60369(7) 0.60548(5) 0.04595(5) 0.01932(13) Uani d . 1 . .
O O2 0.21201(7) 0.70928(6) 0.49193(6) 0.02850(16) Uani d . 1 . .
N N1 0.36876(7) 0.35014(5) 0.31082(5) 0.01366(12) Uani d . 1 . .
N N2 0.55084(7) 0.30903(6) 0.41524(5) 0.01468(12) Uani d . 1 . .
C C1 0.34113(8) 0.26119(6) 0.37376(6) 0.01385(13) Uani d . 1 . .
C C2 0.22644(8) 0.20556(7) 0.38301(6) 0.01625(14) Uani d . 1 . .
H H2A 0.1502 0.2247 0.3415 0.019 Uiso calc R 1 . .
C C3 0.23254(9) 0.12006(7) 0.45759(7) 0.01787(15) Uani d . 1 . .
H H3A 0.1581 0.0820 0.4676 0.021 Uiso calc R 1 . .
C C4 0.34872(9) 0.08978(7) 0.51829(7) 0.01903(16) Uani d . 1 . .
H H4A 0.3497 0.0308 0.5659 0.023 Uiso calc R 1 . .
C C5 0.46206(9) 0.14602(7) 0.50872(7) 0.01765(15) Uani d . 1 . .
H H5A 0.5388 0.1255 0.5486 0.021 Uiso calc R 1 . .
C C6 0.45615(8) 0.23468(6) 0.43671(6) 0.01408(13) Uani d . 1 . .
C C7 0.49493(8) 0.37658(6) 0.34028(6) 0.01328(13) Uani d . 1 . .
C C8 0.55758(8) 0.47449(6) 0.29966(6) 0.01346(13) Uani d . 1 . .
C C9 0.55681(8) 0.49315(6) 0.18938(6) 0.01442(13) Uani d . 1 . .
H H9A 0.5214 0.4411 0.1398 0.017 Uiso calc R 1 . .
C C10 0.60956(8) 0.59058(6) 0.15413(6) 0.01466(14) Uani d . 1 . .
C C11 0.66423(8) 0.66833(7) 0.22849(6) 0.01679(15) Uani d . 1 . .
H H11A 0.6988 0.7333 0.2049 0.020 Uiso calc R 1 . .
C C12 0.66666(9) 0.64783(7) 0.33810(7) 0.01769(15) Uani d . 1 . .
H H12A 0.7041 0.6990 0.3876 0.021 Uiso calc R 1 . .
C C13 0.61356(8) 0.55155(7) 0.37433(6) 0.01600(14) Uani d . 1 . .
H H13A 0.6153 0.5385 0.4477 0.019 Uiso calc R 1 . .
C C14 0.27189(8) 0.40916(7) 0.23858(6) 0.01493(14) Uani d . 1 . .
H H14A 0.2199 0.3560 0.1948 0.018 Uiso calc R 1 . .
H H14B 0.3144 0.4556 0.1907 0.018 Uiso calc R 1 . .
C C15 0.18581(8) 0.47993(7) 0.29866(6) 0.01546(14) Uani d . 1 . .
C C16 0.05416(9) 0.46392(8) 0.28541(7) 0.02214(17) Uani d . 1 . .
H H16A 0.0182 0.4078 0.2409 0.027 Uiso calc R 1 . .
C C17 -0.02425(10) 0.53232(10) 0.33909(9) 0.0298(2) Uani d . 1 . .
H H17A -0.1126 0.5226 0.3289 0.036 Uiso calc R 1 . .
C C18 0.02893(10) 0.61473(9) 0.40753(8) 0.0276(2) Uani d . 1 . .
H H18A -0.0235 0.6601 0.4432 0.033 Uiso calc R 1 . .
C C19 0.16150(9) 0.62907(8) 0.42254(7) 0.02011(16) Uani d . 1 . .
C C20 0.23951(8) 0.56315(7) 0.36681(6) 0.01647(14) Uani d . 1 . .
H H20A 0.3276 0.5746 0.3750 0.020 Uiso calc R 1 . .
H H1O1 0.6430(17) 0.6716(15) 0.0307(14) 0.053(5) Uiso d . 1 . .
H H1O2 0.3026(18) 0.6952(15) 0.5216(14) 0.055(5) Uiso d . 1 . .

loop_
_atom_site_aniso_label
_atom_site_aniso_U_11
_atom_site_aniso_U_22
_atom_site_aniso_U_33
_atom_site_aniso_U_12
_atom_site_aniso_U_13
_atom_site_aniso_U_23
O1 0.0266(3) 0.0181(3) 0.0133(2) -0.0054(2) 0.0028(2) 0.00132(19)
O2 0.0206(3) 0.0285(3) 0.0336(4) 0.0103(3) -0.0083(3) -0.0167(3)
N1 0.0134(3) 0.0145(3) 0.0127(3) 0.0004(2) 0.0002(2) 0.0011(2)
N2 0.0139(3) 0.0155(3) 0.0144(3) 0.0006(2) 0.0007(2) 0.0009(2)
C1 0.0148(3) 0.0135(3) 0.0131(3) -0.0001(2) 0.0012(3) -0.0002(2)
C2 0.0151(3) 0.0170(3) 0.0162(3) -0.0022(3) 0.0003(3) -0.0013(2)
C3 0.0204(4) 0.0161(3) 0.0173(3) -0.0041(3) 0.0029(3) -0.0011(2)
C4 0.0242(4) 0.0149(3) 0.0181(3) -0.0023(3) 0.0027(3) 0.0015(3)
C5 0.0197(4) 0.0158(3) 0.0169(3) 0.0008(3) 0.0001(3) 0.0024(2)
C6 0.0147(3) 0.0136(3) 0.0137(3) 0.0002(2) 0.0008(3) -0.0003(2)
C7 0.0131(3) 0.0143(3) 0.0124(3) 0.0001(2) 0.0013(2) -0.0007(2)
C8 0.0122(3) 0.0142(3) 0.0140(3) 0.0001(2) 0.0018(2) -0.0003(2)
C9 0.0159(3) 0.0142(3) 0.0131(3) -0.0019(2) 0.0018(3) -0.0008(2)
C10 0.0154(3) 0.0151(3) 0.0138(3) -0.0006(3) 0.0026(3) -0.0001(2)
C11 0.0183(4) 0.0148(3) 0.0173(3) -0.0026(3) 0.0023(3) -0.0013(2)
C12 0.0186(4) 0.0180(3) 0.0165(3) -0.0035(3) 0.0021(3) -0.0036(2)
C13 0.0161(4) 0.0180(3) 0.0138(3) -0.0011(3) 0.0016(3) -0.0019(2)
C14 0.0145(3) 0.0177(3) 0.0120(3) 0.0020(3) -0.0010(3) 0.0002(2)
C15 0.0148(3) 0.0176(3) 0.0136(3) 0.0022(3) 0.0000(3) 0.0002(2)
C16 0.0145(4) 0.0283(4) 0.0229(4) 0.0005(3) -0.0007(3) -0.0069(3)
C17 0.0133(4) 0.0409(6) 0.0349(5) 0.0020(4) 0.0017(4) -0.0144(4)
C18 0.0162(4) 0.0369(5) 0.0292(5) 0.0071(4) 0.0002(3) -0.0126(4)
C19 0.0174(4) 0.0217(4) 0.0200(4) 0.0057(3) -0.0028(3) -0.0053(3)
C20 0.0137(3) 0.0178(3) 0.0172(3) 0.0026(3) -0.0006(3) -0.0017(3)

loop_
_atom_type_symbol
_atom_type_description
_atom_type_scat_dispersion_real
_atom_type_scat_dispersion_imag
_atom_type_scat_source
C C 0.0033 0.0016 'International Tables Vol C Tables 4.2.6.8 and 6.1.1.4'
H H 0.0000 0.0000 'International Tables Vol C Tables 4.2.6.8 and 6.1.1.4'
N N 0.0061 0.0033 'International Tables Vol C Tables 4.2.6.8 and 6.1.1.4'
O O 0.0106 0.0060 'International Tables Vol C Tables 4.2.6.8 and 6.1.1.4'

loop_
_geom_angle_atom_site_label_1
_geom_angle_atom_site_label_2
_geom_angle_atom_site_label_3
_geom_angle_site_symmetry_1
_geom_angle_site_symmetry_3
_geom_angle
_geom_angle_publ_flag
C10 O1 H1O1 . . 110.5(11) ?
C19 O2 H1O2 . . 113.3(10) ?
C7 N1 C1 . . 106.91(6) ?
C7 N1 C14 . . 129.07(7) ?
C1 N1 C14 . . 123.56(7) ?
C7 N2 C6 . . 105.62(7) ?
N1 C1 C2 . . 131.58(8) ?
N1 C1 C6 . . 105.82(7) ?
C2 C1 C6 . . 122.56(7) ?
C3 C2 C1 . . 116.37(8) ?
C3 C2 H2A . . 121.8 ?
C1 C2 H2A . . 121.8 ?
C2 C3 C4 . . 121.56(8) ?
C2 C3 H3A . . 119.2 ?
C4 C3 H3A . . 119.2 ?
C5 C4 C3 . . 121.52(8) ?
C5 C4 H4A . . 119.2 ?
C3 C4 H4A . . 119.2 ?
C4 C5 C6 . . 117.39(8) ?
C4 C5 H5A . . 121.3 ?
C6 C5 H5A . . 121.3 ?
N2 C6 C1 . . 109.41(7) ?
N2 C6 C5 . . 130.08(8) ?
C1 C6 C5 . . 120.50(7) ?
N2 C7 N1 . . 112.19(7) ?
N2 C7 C8 . . 124.10(7) ?
N1 C7 C8 . . 123.52(7) ?
C9 C8 C13 . . 120.26(7) ?
C9 C8 C7 . . 121.37(7) ?
C13 C8 C7 . . 118.31(7) ?
C10 C9 C8 . . 119.55(7) ?
C10 C9 H9A . . 120.2 ?
C8 C9 H9A . . 120.2 ?
O1 C10 C9 . . 117.03(7) ?
O1 C10 C11 . . 122.64(7) ?
C9 C10 C11 . . 120.33(7) ?
C12 C11 C10 . . 119.59(7) ?
C12 C11 H11A . . 120.2 ?
C10 C11 H11A . . 120.2 ?
C11 C12 C13 . . 120.69(8) ?
C11 C12 H12A . . 119.7 ?
C13 C12 H12A . . 119.7 ?
C12 C13 C8 . . 119.56(7) ?
C12 C13 H13A . . 120.2 ?
C8 C13 H13A . . 120.2 ?
N1 C14 C15 . . 112.50(6) ?
N1 C14 H14A . . 109.1 ?
C15 C14 H14A . . 109.1 ?
N1 C14 H14B . . 109.1 ?
C15 C14 H14B . . 109.1 ?
H14A C14 H14B . . 107.8 ?
C16 C15 C20 . . 119.87(7) ?
C16 C15 C14 . . 120.66(7) ?
C20 C15 C14 . . 119.46(7) ?
C15 C16 C17 . . 119.85(9) ?
C15 C16 H16A . . 120.1 ?
C17 C16 H16A . . 120.1 ?
C18 C17 C16 . . 120.42(9) ?
C18 C17 H17A . . 119.8 ?
C16 C17 H17A . . 119.8 ?
C17 C18 C19 . . 119.60(8) ?
C17 C18 H18A . . 120.2 ?
C19 C18 H18A . . 120.2 ?
O2 C19 C20 . . 121.29(8) ?
O2 C19 C18 . . 118.63(8) ?
C20 C19 C18 . . 120.08(8) ?
C19 C20 C15 . . 120.13(8) ?
C19 C20 H20A . . 119.9 ?
C15 C20 H20A . . 119.9 ?

loop_
_geom_bond_atom_site_label_1
_geom_bond_atom_site_label_2
_geom_bond_site_symmetry_2
_geom_bond_distance
_geom_bond_publ_flag
O1 C10 . 1.3607(10) ?
O1 H1O1 . 0.931(19) ?
O2 C19 . 1.3671(11) ?
O2 H1O2 . 0.994(19) ?
N1 C7 . 1.3709(10) ?
N1 C1 . 1.3861(10) ?
N1 C14 . 1.4641(11) ?
N2 C7 . 1.3275(10) ?
N2 C6 . 1.3923(10) ?
C1 C2 . 1.3981(11) ?
C1 C6 . 1.3986(12) ?
C2 C3 . 1.3906(11) ?
C2 H2A . 0.9300 ?
C3 C4 . 1.4070(13) ?
C3 H3A . 0.9300 ?
C4 C5 . 1.3901(12) ?
C4 H4A . 0.9300 ?
C5 C6 . 1.3987(11) ?
C5 H5A . 0.9300 ?
C7 C8 . 1.4763(10) ?
C8 C9 . 1.3985(10) ?
C8 C13 . 1.3995(11) ?
C9 C10 . 1.3977(11) ?
C9 H9A . 0.9300 ?
C10 C11 . 1.3980(11) ?
C11 C12 . 1.3922(11) ?
C11 H11A . 0.9300 ?
C12 C13 . 1.3922(11) ?
C12 H12A . 0.9300 ?
C13 H13A . 0.9300 ?
C14 C15 . 1.5114(11) ?
C14 H14A . 0.9700 ?
C14 H14B . 0.9700 ?
C15 C16 . 1.3874(13) ?
C15 C20 . 1.3951(11) ?
C16 C17 . 1.3970(13) ?
C16 H16A . 0.9300 ?
C17 C18 . 1.3882(14) ?
C17 H17A . 0.9300 ?
C18 C19 . 1.3944(14) ?
C18 H18A . 0.9300 ?
C19 C20 . 1.3911(11) ?
C20 H20A . 0.9300 ?

loop_
_geom_hbond_atom_site_label_D
_geom_hbond_atom_site_label_H
_geom_hbond_atom_site_label_A
_geom_hbond_site_symmetry_A
_geom_hbond_distance_DH
_geom_hbond_distance_HA
_geom_hbond_distance_DA
_geom_hbond_angle_DHA
O1 H1O1 O2 4_675 0.931(19) 1.712(19) 2.6406(9) 175.4(17)
O2 H1O2 N2 3_666 0.994(19) 1.646(19) 2.6297(10) 169.7(16)
C3 H3A O1 4_566 0.93 2.57 3.2987(10) 136.1
C9 H9A O1 3_665 0.93 2.59 3.4287(10) 149.9
C12 H12A Cg1 3_666 0.93 2.67 3.4521(9) 142

loop_
_geom_torsion_atom_site_label_1
_geom_torsion_atom_site_label_2
_geom_torsion_atom_site_label_3
_geom_torsion_atom_site_label_4
_geom_torsion_site_symmetry_1
_geom_torsion_site_symmetry_2
_geom_torsion_site_symmetry_3
_geom_torsion_site_symmetry_4
_geom_torsion
_geom_torsion_publ_flag
C7 N1 C1 C2 . . . . 175.17(8) ?
C14 N1 C1 C2 . . . . 2.30(12) ?
C7 N1 C1 C6 . . . . -2.40(8) ?
C14 N1 C1 C6 . . . . -175.27(6) ?
N1 C1 C2 C3 . . . . -178.27(8) ?
C6 C1 C2 C3 . . . . -1.05(11) ?
C1 C2 C3 C4 . . . . -1.54(12) ?
C2 C3 C4 C5 . . . . 1.89(13) ?
C3 C4 C5 C6 . . . . 0.40(12) ?
C7 N2 C6 C1 . . . . -1.16(8) ?
C7 N2 C6 C5 . . . . 180.00(8) ?
N1 C1 C6 N2 . . . . 2.23(8) ?
C2 C1 C6 N2 . . . . -175.61(7) ?
N1 C1 C6 C5 . . . . -178.80(7) ?
C2 C1 C6 C5 . . . . 3.37(11) ?
C4 C5 C6 N2 . . . . 175.81(8) ?
C4 C5 C6 C1 . . . . -2.93(11) ?
C6 N2 C7 N1 . . . . -0.41(8) ?
C6 N2 C7 C8 . . . . 174.77(7) ?
C1 N1 C7 N2 . . . . 1.81(8) ?
C14 N1 C7 N2 . . . . 174.16(7) ?
C1 N1 C7 C8 . . . . -173.40(7) ?
C14 N1 C7 C8 . . . . -1.05(11) ?
N2 C7 C8 C9 . . . . 130.08(8) ?
N1 C7 C8 C9 . . . . -55.28(11) ?
N2 C7 C8 C13 . . . . -52.67(10) ?
N1 C7 C8 C13 . . . . 121.97(8) ?
C13 C8 C9 C10 . . . . -1.55(12) ?
C7 C8 C9 C10 . . . . 175.65(7) ?
C8 C9 C10 O1 . . . . -178.61(7) ?
C8 C9 C10 C11 . . . . 0.81(12) ?
O1 C10 C11 C12 . . . . 179.82(8) ?
C9 C10 C11 C12 . . . . 0.44(13) ?
C10 C11 C12 C13 . . . . -0.95(13) ?
C11 C12 C13 C8 . . . . 0.22(13) ?
C9 C8 C13 C12 . . . . 1.04(12) ?
C7 C8 C13 C12 . . . . -176.24(8) ?
C7 N1 C14 C15 . . . . -98.85(9) ?
C1 N1 C14 C15 . . . . 72.35(9) ?
N1 C14 C15 C16 . . . . -121.88(9) ?
N1 C14 C15 C20 . . . . 59.08(10) ?
C20 C15 C16 C17 . . . . 0.98(14) ?
C14 C15 C16 C17 . . . . -178.05(9) ?
C15 C16 C17 C18 . . . . -1.43(17) ?
C16 C17 C18 C19 . . . . 0.02(18) ?
C17 C18 C19 O2 . . . . -178.72(10) ?
C17 C18 C19 C20 . . . . 1.83(16) ?
O2 C19 C20 C15 . . . . 178.29(8) ?
C18 C19 C20 C15 . . . . -2.28(14) ?
C16 C15 C20 C19 . . . . 0.86(13) ?
C14 C15 C20 C19 . . . . 179.91(8) ?

loop_
_cod_related_entry_id
_cod_related_entry_database
_cod_related_entry_code
1 ChemSpider 776765
